data_7003876
loop_
_publ_author_name
'N\'u\~nez, Cristina'
'Bastida, Rufina'
'Mac\'ias, Alejandro'
'Mato-Iglesias, Marta'
'Platas-Iglesias, Carlos'
'Valencia, Laura'

_publ_section_title
;
 A hexaaza macrocyclic ligand containing acetohydrazide pendants for
 Ln(iii) complexation in aqueous solution. Solid-state and solution
 structures and DFT calculations
;
_journal_issue 29
_journal_name_full 'Dalton Transactions'
_journal_page_first 3841
_journal_page_last 3850
_journal_paper_doi 10.1039/b800953h
_journal_year 2008
_chemical_formula_moiety '[La(C26H42N14O4)]Br1.5(NO3)1.5(H2O)6'
_chemical_formula_sum 'C26 H54 Br1.5 La N15.5 O14.5'
_chemical_formula_weight 1074.57
_chemical_name_systematic
;
?
;
_space_group_IT_number 15
_symmetry_cell_setting monoclinic
_symmetry_space_group_name_Hall '-C 2yc'
_symmetry_space_group_name_H-M 'C 1 2/c 1'
_atom_sites_solution_hydrogens geom
_atom_sites_solution_primary direct
_atom_sites_solution_secondary difmap
_audit_creation_method SHELXL-97
_cell_angle_alpha 90.00
_cell_angle_beta 123.1460(10)
_cell_angle_gamma 90.00
_cell_formula_units_Z 4
_cell_length_a 21.656(2)
_cell_length_b 10.6477(10)
_cell_length_c 21.655(2)
_cell_measurement_temperature 120(2)
_cell_measurement_theta_max 24.54
_cell_measurement_theta_min 2.19
_cell_volume 4180.8(7)
_computing_cell_refinement 'BRUKER Smart'
_computing_data_collection 'BRUKER Smart'
_computing_data_reduction 'BRUKER Shelxtl'
_computing_molecular_graphics 'ORTEP-3 for Windows (Farrugia, 1997)'
_computing_publication_material 'WinGX publication routines (Farrugia, 1999)'
_computing_structure_refinement 'SHELXL-97 (Sheldrick, 1997)'
_computing_structure_solution 'SHELXS-97 (Sheldrick, 1997)'
_diffrn_ambient_temperature 120(2)
_diffrn_measured_fraction_theta_full 0.996
_diffrn_measured_fraction_theta_max 0.996
_diffrn_measurement_device_type 'Bruker CCD SMART1000'
_diffrn_measurement_method 'omega and phi scans'
_diffrn_radiation_monochromator graphite
_diffrn_radiation_source 'fine-focus sealed tube'
_diffrn_radiation_type MoK\a
_diffrn_radiation_wavelength 0.71073
_diffrn_reflns_av_R_equivalents 0.0404
_diffrn_reflns_av_sigmaI/netI 0.0331
_diffrn_reflns_limit_h_max 26
_diffrn_reflns_limit_h_min -26
_diffrn_reflns_limit_k_max 13
_diffrn_reflns_limit_k_min -13
_diffrn_reflns_limit_l_max 26
_diffrn_reflns_limit_l_min -26
_diffrn_reflns_number 15902
_diffrn_reflns_theta_full 26.30
_diffrn_reflns_theta_max 26.30
_diffrn_reflns_theta_min 2.14
_exptl_absorpt_coefficient_mu 2.537
_exptl_absorpt_correction_T_max 0.8627
_exptl_absorpt_correction_T_min 0.4457
_exptl_absorpt_correction_type empirical
_exptl_absorpt_process_details Sadabs
_exptl_crystal_colour colourless
_exptl_crystal_density_diffrn 1.714
_exptl_crystal_density_method 'not measured'
_exptl_crystal_description plate
_exptl_crystal_F_000 2184
_exptl_crystal_size_max 0.38
_exptl_crystal_size_mid 0.37
_exptl_crystal_size_min 0.06
_refine_diff_density_max 1.376
_refine_diff_density_min -0.760
_refine_diff_density_rms 0.127
_refine_ls_extinction_method none
_refine_ls_goodness_of_fit_ref 1.116
_refine_ls_hydrogen_treatment mixed
_refine_ls_matrix_type full
_refine_ls_number_parameters 353
_refine_ls_number_reflns 4217
_refine_ls_number_restraints 104
_refine_ls_restrained_S_all 1.116
_refine_ls_R_factor_all 0.0514
_refine_ls_R_factor_gt 0.0432
_refine_ls_shift/su_max 0.000
_refine_ls_shift/su_mean 0.000
_refine_ls_structure_factor_coef Fsqd
_refine_ls_weighting_details 'calc w=1/[\s^2^(Fo^2^)+(0.0775P)^2^+11.1164P] where P=(Fo^2^+2Fc^2^)/3'
_refine_ls_weighting_scheme calc
_refine_ls_wR_factor_gt 0.1184
_refine_ls_wR_factor_ref 0.1249
_reflns_number_gt 3656
_reflns_number_total 4217
_reflns_threshold_expression >2sigma(I)
_cod_data_source_file b800953h.txt
_cod_data_source_block .onoccn
_cod_depositor_comments
;
The following automatic conversions were performed:
'_symmetry_cell_setting' value 'Monoclinic' changed to 'monoclinic'
according to '/home/saulius/struct/CIF-dictionaries/cif_core.dic'
dictionary named 'cif_core.dic' version 2.4.1 from
2010-06-29.

'_exptl_absorpt_correction_type' value 'Empirical' changed to
'empirical' according to
'/home/saulius/struct/CIF-dictionaries/cif_core.dic' dictionary named
'cif_core.dic' version 2.4.1 from 2010-06-29.

Automatic conversion script
Id: cif_fix_enum 1527 2010-12-29 10:47:43Z saulius 
;
_cod_original_cell_volume 4180.9(7)
_cod_original_sg_symbol_H-M C2/c
_cod_original_formula_sum 'C26 H54 Br1.50 La N15.50 O14.50'
_cod_database_code 7003876

loop_
_symmetry_equiv_pos_as_xyz
'x, y, z'
'-x, y, -z+1/2'
'x+1/2, y+1/2, z'
'-x+1/2, y+1/2, -z+1/2'
'-x, -y, -z'
'x, -y, z-1/2'
'-x+1/2, -y+1/2, -z'
'x+1/2, -y+1/2, z-1/2'

loop_
_atom_site_label
_atom_site_type_symbol
_atom_site_fract_x
_atom_site_fract_y
_atom_site_fract_z
_atom_site_U_iso_or_equiv
_atom_site_adp_type
_atom_site_occupancy
_atom_site_symmetry_multiplicity
_atom_site_calc_flag
_atom_site_refinement_flags
_atom_site_disorder_assembly
_atom_site_disorder_group
Br1 Br 0.29824(16) 0.6285(3) 0.1777(2) 0.0384(8) Uani 0.369(8) 1 d P A 1
Br2 Br 0.2865(2) 0.6425(3) 0.1461(5) 0.0550(15) Uani 0.363(10) 1 d P B 2
N2N N 0.2865(2) 0.6425(3) 0.1461(5) 0.0550(15) Uani 0.261(8) 1 d PR C 3
O4N O 0.3057(2) 0.5878(4) 0.2036(5) 0.041(5) Uiso 0.261(8) 1 d PR C 3
O5N O 0.3268(2) 0.6422(3) 0.1226(5) 0.064(5) Uani 0.261(8) 1 d PR C 3
O6N O 0.2272(2) 0.6975(3) 0.1120(5) 0.138(12) Uani 0.261(8) 1 d PR C 3
N1N N 0.0414(4) 1.2062(9) 0.0503(5) 0.194(13) Uani 0.238(10) 1 d PRDU D 1
O1N O 0.0206(4) 1.2924(10) 0.0058(5) 0.171(14) Uani 0.238(10) 1 d PRDU D 1
O2N O 0.0106(5) 1.1039(7) 0.0310(5) 0.147(12) Uani 0.238(10) 1 d PRDU D 1
O3N O 0.0930(3) 1.2224(9) 0.1142(5) 0.163(14) Uani 0.238(10) 1 d PRDU D 1
N1N' N -0.0008(5) 1.2501(9) 0.0386(5) 0.194(11) Uani 0.304(10) 1 d PRDU E 2
O1N' O 0.0045(5) 1.3288(11) 0.0012(5) 0.194(13) Uani 0.304(10) 1 d PRDU E 2
O2N' O 0.0474(4) 1.1721(8) 0.0716(5) 0.214(12) Uani 0.304(10) 1 d PRDU E 2
O3N' O -0.0544(6) 1.2495(9) 0.0430(5) 0.220(13) Uani 0.304(10) 1 d PRDU E 2
O1W O 0.1375(11) 1.1445(17) 0.1409(9) 0.060(5) Uani 0.25 1 d P E 2
O2W O 0.0079(5) 1.2296(7) 0.0528(4) 0.057(2) Uani 0.50 1 d P F 3
O3W O 0.0169(9) 1.3760(16) -0.0106(9) 0.043(4) Uani 0.25 1 d P G 3
O4W O 0.1764(6) 1.0509(17) 0.1331(9) 0.127(6) Uani 0.50 1 d P . .
O5W O 0.1312(9) 0.9416(16) 0.0658(9) 0.123(6) Uani 0.50 1 d P E .
O6W O 0.1801(11) 0.8665(15) 0.0511(12) 0.138(6) Uani 0.50 1 d P . .
O7W O 0.2028(14) 0.834(2) 0.0175(12) 0.173(10) Uani 0.50 1 d P E .
La La 0.5000 0.17547(3) 0.2500 0.02015(13) Uani 1 2 d S . .
N1 N 0.6045(2) 0.1748(5) 0.3896(2) 0.0425(11) Uani 1 1 d . . .
C5 C 0.6228(3) 0.2806(9) 0.4285(3) 0.065(2) Uani 1 1 d . . .
C4 C 0.6719(4) 0.2811(13) 0.5037(4) 0.116(5) Uani 1 1 d . . .
H52 H 0.6824 0.3570 0.5307 0.139 Uiso 1 1 calc R . .
C3 C 0.7049(4) 0.1747(17) 0.5386(4) 0.157(8) Uani 1 1 d . . .
H53 H 0.7402 0.1758 0.5903 0.188 Uiso 1 1 calc R . .
C2 C 0.6883(3) 0.0626(13) 0.5002(4) 0.104(4) Uani 1 1 d . . .
H54 H 0.7118 -0.0137 0.5245 0.125 Uiso 1 1 calc R . .
C1 C 0.6353(3) 0.0662(8) 0.4239(3) 0.062(2) Uani 1 1 d . . .
C9 C 0.6094(3) -0.0526(7) 0.3801(4) 0.068(2) Uani 1 1 d . . .
H56A H 0.6510 -0.1128 0.4016 0.081 Uiso 1 1 calc R . .
H56B H 0.5703 -0.0898 0.3848 0.081 Uiso 1 1 calc R . .
N3 N 0.5806(2) -0.0368(4) 0.3015(3) 0.0422(11) Uani 1 1 d . . .
C8 C 0.5394(3) -0.1503(5) 0.2593(5) 0.069(2) Uani 1 1 d . . .
H58A H 0.5653 -0.2261 0.2886 0.083 Uiso 1 1 calc R . .
H58B H 0.5383 -0.1540 0.2130 0.083 Uiso 1 1 calc R . .
C12 C 0.6415(2) -0.0166(4) 0.2900(3) 0.0404(12) Uani 1 1 d . . .
H59A H 0.6705 -0.0947 0.3008 0.048 Uiso 1 1 calc R . .
H59B H 0.6749 0.0503 0.3234 0.048 Uiso 1 1 calc R . .
C13 C 0.6078(2) 0.0213(5) 0.2109(3) 0.0379(11) Uani 1 1 d . . .
O2 O 0.54653(17) 0.0745(3) 0.17595(18) 0.0381(8) Uani 1 1 d . . .
N6 N 0.6462(2) -0.0064(5) 0.1816(3) 0.0588(14) Uani 1 1 d . . .
N7 N 0.6171(3) 0.0253(7) 0.1064(3) 0.078(2) Uani 1 1 d . . .
C6 C 0.5908(3) 0.3994(8) 0.3873(4) 0.076(3) Uani 1 1 d . . .
H63A H 0.6210 0.4291 0.3686 0.091 Uiso 1 1 calc R . .
H63B H 0.5935 0.4639 0.4216 0.091 Uiso 1 1 calc R . .
N2 N 0.5130(2) 0.3868(4) 0.3242(3) 0.0466(12) Uani 1 1 d . . .
C7 C 0.4882(4) 0.4999(5) 0.2764(5) 0.073(2) Uani 1 1 d . . .
H65A H 0.5083 0.5756 0.3079 0.088 Uiso 1 1 calc R . .
H65B H 0.4337 0.5048 0.2484 0.088 Uiso 1 1 calc R . .
C10 C 0.4641(3) 0.3662(6) 0.3514(4) 0.0562(17) Uani 1 1 d . . .
H66A H 0.4594 0.4448 0.3729 0.067 Uiso 1 1 calc R . .
H66B H 0.4853 0.3008 0.3902 0.067 Uiso 1 1 calc R . .
C11 C 0.3897(3) 0.3254(4) 0.2877(3) 0.0378(11) Uani 1 1 d . . .
O1 O 0.38159(16) 0.2767(3) 0.23157(17) 0.0299(7) Uani 1 1 d . . .
N4 N 0.3345(3) 0.3405(5) 0.2972(3) 0.0522(13) Uani 1 1 d . . .
N5 N 0.2619(3) 0.3040(5) 0.2425(3) 0.0572(14) Uani 1 1 d . . .

loop_
_atom_site_aniso_label
_atom_site_aniso_U_11
_atom_site_aniso_U_22
_atom_site_aniso_U_33
_atom_site_aniso_U_23
_atom_site_aniso_U_13
_atom_site_aniso_U_12
Br1 0.0285(9) 0.0531(14) 0.0375(15) -0.0114(13) 0.0205(10) -0.0029(7)
Br2 0.0431(14) 0.0380(12) 0.098(4) -0.0284(17) 0.048(2) -0.0130(9)
N2N 0.0431(14) 0.0380(12) 0.098(4) -0.0284(17) 0.048(2) -0.0130(9)
O5N 0.064(11) 0.064(11) 0.072(12) 0.003(9) 0.042(10) 0.000(9)
O6N 0.12(2) 0.15(3) 0.16(3) -0.01(2) 0.09(2) 0.04(2)
N1N 0.21(2) 0.096(15) 0.142(16) 0.024(12) 0.010(15) 0.052(14)
O1N 0.17(2) 0.101(17) 0.140(19) 0.025(14) 0.024(18) 0.053(17)
O2N 0.17(2) 0.113(17) 0.070(15) 0.038(12) 0.013(15) 0.024(15)
O3N 0.27(3) 0.067(16) 0.090(15) -0.019(12) 0.060(16) 0.011(18)
N1N' 0.199(19) 0.120(17) 0.157(17) -0.001(12) 0.029(14) 0.057(14)
O1N' 0.19(2) 0.14(2) 0.121(19) 0.008(13) 0.002(15) 0.074(17)
O2N' 0.22(2) 0.138(17) 0.163(17) 0.036(12) 0.025(16) 0.058(14)
O3N' 0.30(3) 0.15(2) 0.20(2) -0.098(18) 0.13(2) 0.05(2)
O1W 0.065(12) 0.043(9) 0.048(9) 0.015(7) 0.016(9) -0.004(8)
O2W 0.048(4) 0.025(4) 0.038(4) 0.000(3) -0.014(4) 0.010(3)
O3W 0.049(9) 0.044(8) 0.038(8) -0.004(7) 0.025(7) -0.004(7)
O4W 0.064(7) 0.168(14) 0.145(12) 0.116(11) 0.054(8) 0.010(8)
O5W 0.164(14) 0.134(12) 0.138(12) 0.084(11) 0.124(12) 0.043(11)
O6W 0.160(16) 0.077(9) 0.180(18) 0.010(11) 0.095(14) -0.021(10)
O7W 0.23(2) 0.20(2) 0.170(18) -0.067(15) 0.160(19) -0.046(16)
La 0.01875(19) 0.01882(19) 0.0253(2) 0.000 0.01356(14) 0.000
N1 0.025(2) 0.080(3) 0.0242(19) 0.003(2) 0.0144(17) -0.010(2)
C5 0.025(3) 0.134(7) 0.044(3) -0.039(4) 0.024(2) -0.023(4)
C4 0.026(3) 0.271(14) 0.044(4) -0.065(6) 0.015(3) -0.017(6)
C3 0.026(4) 0.42(3) 0.020(3) -0.020(7) 0.010(3) 0.003(7)
C2 0.031(3) 0.245(13) 0.042(4) 0.060(6) 0.022(3) 0.019(5)
C1 0.020(2) 0.128(6) 0.037(3) 0.039(4) 0.015(2) 0.001(3)
C9 0.030(3) 0.078(5) 0.087(5) 0.060(4) 0.027(3) 0.011(3)
N3 0.0223(19) 0.027(2) 0.075(3) 0.017(2) 0.025(2) 0.0041(16)
C8 0.035(3) 0.017(2) 0.161(7) 0.000(3) 0.057(4) 0.000(2)
C12 0.022(2) 0.024(2) 0.074(4) 0.007(2) 0.026(2) 0.0044(18)
C13 0.024(2) 0.035(2) 0.059(3) -0.018(2) 0.025(2) -0.0047(19)
O2 0.0240(16) 0.050(2) 0.0416(18) -0.0148(15) 0.0190(14) 0.0030(14)
N6 0.034(2) 0.071(4) 0.084(4) -0.031(3) 0.040(3) -0.007(2)
N7 0.047(3) 0.140(6) 0.063(3) -0.043(4) 0.040(3) -0.010(3)
C6 0.047(4) 0.103(6) 0.097(5) -0.078(5) 0.051(4) -0.046(4)
N2 0.040(2) 0.044(3) 0.074(3) -0.033(2) 0.044(2) -0.020(2)
C7 0.064(4) 0.021(3) 0.166(8) -0.019(3) 0.082(5) -0.005(3)
C10 0.044(3) 0.073(4) 0.072(4) -0.045(3) 0.045(3) -0.024(3)
C11 0.041(3) 0.030(2) 0.059(3) -0.013(2) 0.039(3) -0.005(2)
O1 0.0275(16) 0.0263(15) 0.0424(18) -0.0010(13) 0.0234(14) 0.0058(13)
N4 0.042(3) 0.062(3) 0.075(3) -0.025(2) 0.046(3) -0.007(2)
N5 0.032(2) 0.074(4) 0.074(3) -0.018(3) 0.034(2) 0.000(2)

loop_
_atom_type_symbol
_atom_type_description
_atom_type_scat_dispersion_real
_atom_type_scat_dispersion_imag
_atom_type_scat_source
C C 0.0033 0.0016 'International Tables Vol C Tables 4.2.6.8 and 6.1.1.4'
H H 0.0000 0.0000 'International Tables Vol C Tables 4.2.6.8 and 6.1.1.4'
N N 0.0061 0.0033 'International Tables Vol C Tables 4.2.6.8 and 6.1.1.4'
O O 0.0106 0.0060 'International Tables Vol C Tables 4.2.6.8 and 6.1.1.4'
La La -0.2871 2.4523 'International Tables Vol C Tables 4.2.6.8 and 6.1.1.4'
Br Br -0.2901 2.4595 'International Tables Vol C Tables 4.2.6.8 and 6.1.1.4'

loop_
_geom_angle_atom_site_label_1
_geom_angle_atom_site_label_2
_geom_angle_atom_site_label_3
_geom_angle
_geom_angle_site_symmetry_1
_geom_angle_site_symmetry_3
_geom_angle_publ_flag
O4N N2N O6N 120.0 . . ?
O4N N2N O5N 120.0 . . ?
O6N N2N O5N 120.0 . . ?
O1N N1N O2N 120.0 . . ?
O1N N1N O3N 120.0 . . ?
O2N N1N O3N 120.0 . . ?
O1N' N1N' O3N' 120.0 . . ?
O1N' N1N' O2N' 120.0 . . ?
O3N' N1N' O2N' 120.0 . . ?
N1N' O2N' O1W 146.3(7) . . ?
O4W O1W O2N' 119.7(14) . . ?
O1W O4W O5W 120.0(12) . . ?
O6W O5W O4W 114.1(14) . . ?
O7W O6W O5W 155(2) . . ?
O2 La O2 130.17(17) 2_655 . ?
O2 La N1 70.14(11) 2_655 . ?
O2 La N1 109.72(12) . . ?
O2 La N1 109.72(12) 2_655 2_655 ?
O2 La N1 70.14(11) . 2_655 ?
N1 La N1 179.7(2) . 2_655 ?
O2 La O1 64.94(10) 2_655 . ?
O2 La O1 140.58(10) . . ?
N1 La O1 109.70(12) . . ?
N1 La O1 70.44(11) 2_655 . ?
O2 La O1 140.58(10) 2_655 2_655 ?
O2 La O1 64.94(10) . 2_655 ?
N1 La O1 70.44(11) . 2_655 ?
N1 La O1 109.70(12) 2_655 2_655 ?
O1 La O1 131.07(14) . 2_655 ?
O2 La N2 85.72(13) 2_655 . ?
O2 La N2 141.24(12) . . ?
N1 La N2 64.39(16) . . ?
N1 La N2 115.90(15) 2_655 . ?
O1 La N2 61.16(11) . . ?
O1 La N2 77.83(11) 2_655 . ?
O2 La N2 141.24(12) 2_655 2_655 ?
O2 La N2 85.72(13) . 2_655 ?
N1 La N2 115.90(15) . 2_655 ?
N1 La N2 64.39(16) 2_655 2_655 ?
O1 La N2 77.83(11) . 2_655 ?
O1 La N2 61.16(11) 2_655 2_655 ?
N2 La N2 66.4(2) . 2_655 ?
O2 La N3 61.16(13) 2_655 2_655 ?
O2 La N3 77.06(12) . 2_655 ?
N1 La N3 115.65(15) . 2_655 ?
N1 La N3 64.07(15) 2_655 2_655 ?
O1 La N3 85.58(10) . 2_655 ?
O1 La N3 140.48(11) 2_655 2_655 ?
N2 La N3 141.36(12) . 2_655 ?
N2 La N3 128.46(15) 2_655 2_655 ?
O2 La N3 77.06(12) 2_655 . ?
O2 La N3 61.16(13) . . ?
N1 La N3 64.07(15) . . ?
N1 La N3 115.65(15) 2_655 . ?
O1 La N3 140.48(11) . . ?
O1 La N3 85.58(10) 2_655 . ?
N2 La N3 128.46(15) . . ?
N2 La N3 141.36(12) 2_655 . ?
N3 La N3 66.09(17) 2_655 . ?
C5 N1 C1 119.6(6) . . ?
C5 N1 La 120.2(4) . . ?
C1 N1 La 120.0(4) . . ?
N1 C5 C4 121.6(9) . . ?
N1 C5 C6 117.4(5) . . ?
C4 C5 C6 121.0(9) . . ?
C3 C4 C5 119.8(10) . . ?
C4 C3 C2 120.7(7) . . ?
C3 C2 C1 117.3(10) . . ?
N1 C1 C2 121.0(9) . . ?
N1 C1 C9 118.6(4) . . ?
C2 C1 C9 120.3(8) . . ?
N3 C9 C1 114.4(4) . . ?
C9 N3 C8 110.6(5) . . ?
C9 N3 C12 110.9(4) . . ?
C8 N3 C12 107.9(4) . . ?
C9 N3 La 110.1(4) . . ?
C8 N3 La 113.1(3) . . ?
C12 N3 La 104.0(3) . . ?
N3 C8 C8 111.9(5) . 2_655 ?
N3 C12 C13 107.8(4) . . ?
O2 C13 N6 123.3(5) . . ?
O2 C13 C12 120.3(4) . . ?
N6 C13 C12 116.4(5) . . ?
C13 O2 La 117.7(3) . . ?
C13 N6 N7 119.4(5) . . ?
C5 C6 N2 113.4(5) . . ?
C10 N2 C7 109.4(5) . . ?
C10 N2 C6 110.2(5) . . ?
C7 N2 C6 111.3(5) . . ?
C10 N2 La 104.5(3) . . ?
C7 N2 La 112.5(4) . . ?
C6 N2 La 108.7(3) . . ?
N2 C7 C7 113.0(4) . 2_655 ?
N2 C10 C11 108.6(5) . . ?
O1 C11 N4 123.0(5) . . ?
O1 C11 C10 121.7(4) . . ?
N4 C11 C10 115.3(5) . . ?
C11 O1 La 115.0(3) . . ?
C11 N4 N5 121.4(5) . . ?

loop_
_geom_bond_atom_site_label_1
_geom_bond_atom_site_label_2
_geom_bond_distance
_geom_bond_site_symmetry_2
_geom_bond_publ_flag
N2N O4N 1.225(2) . ?
N2N O6N 1.225(2) . ?
N2N O5N 1.225(2) . ?
N1N O1N 1.225(2) . ?
N1N O2N 1.225(2) . ?
N1N O3N 1.225(2) . ?
N1N' O1N' 1.214(2) . ?
N1N' O3N' 1.215(2) . ?
N1N' O2N' 1.215(2) . ?
O2N' O1W 1.72(2) . ?
O1W O4W 1.37(2) . ?
O4W O5W 1.69(2) . ?
O5W O6W 1.49(2) . ?
O6W O7W 1.14(2) . ?
La O2 2.551(3) 2_655 ?
La O2 2.551(3) . ?
La N1 2.603(4) . ?
La N1 2.603(4) 2_655 ?
La O1 2.604(3) . ?
La O1 2.604(3) 2_655 ?
La N2 2.688(4) . ?
La N2 2.688(4) 2_655 ?
La N3 2.697(4) 2_655 ?
La N3 2.697(4) . ?
N1 C5 1.331(9) . ?
N1 C1 1.339(8) . ?
C5 C4 1.374(9) . ?
C5 C6 1.484(12) . ?
C4 C3 1.331(19) . ?
C3 C2 1.385(18) . ?
C2 C1 1.407(8) . ?
C1 C9 1.493(11) . ?
C9 N3 1.469(8) . ?
N3 C8 1.483(7) . ?
N3 C12 1.485(6) . ?
C8 C8 1.523(10) 2_655 ?
C12 C13 1.505(8) . ?
C13 O2 1.247(6) . ?
C13 N6 1.327(7) . ?
N6 N7 1.428(8) . ?
C6 N2 1.485(8) . ?
N2 C10 1.484(6) . ?
N2 C7 1.484(9) . ?
C7 C7 1.485(14) 2_655 ?
C10 C11 1.503(8) . ?
C11 O1 1.243(6) . ?
C11 N4 1.329(6) . ?
N4 N5 1.411(7) . ?
